data_4318454
loop_
_publ_author_name
'Alan K. Brisdon'
'Ian R. Crossley'
'Robin G. Pritchard'
'John E. Warren'

_publ_section_title
;
 Spectroscopic and Structural Assignment of the Absolute Stereochemistry
 in a Series of 1,2-Difluorovinyl Organometalloids. The First
 Crystallographic Characterization and Structural Series of Group 14
 Fluorovinyl Compounds
;
_journal_name_full 'Inorganic Chemistry'
_journal_page_first 4748
_journal_page_last 4755
_journal_paper_doi 10.1021/ic025593o
_journal_volume 41
_journal_year 2002
_chemical_compound_source 'synthesis as described'
_chemical_formula_moiety 'C20 H15 F3 Sn1'
_chemical_formula_sum 'C20 H15 F3 Sn'
_chemical_formula_weight 431.01
_chemical_melting_point 346
_chemical_name_systematic
;
 ?
;
_space_group_IT_number 2
_symmetry_cell_setting triclinic
_symmetry_Int_Tables_number 2
_symmetry_space_group_name_Hall '-P 1'
_symmetry_space_group_name_H-M 'P -1'
_atom_sites_solution_hydrogens geom
_atom_sites_solution_primary direct
_atom_sites_solution_secondary difmap
_audit_conform_dict_location ftp://ftp.iucr.org/pub/cif_core.dic
_audit_conform_dict_name cif_core.dic
_audit_conform_dict_version 2.2
_audit_creation_date 2002-01-10T14:46:57-00:00
_audit_creation_method 'WinGX routine CIF_UPDATE'
_cell_angle_alpha 90.020(4)
_cell_angle_beta 85.893(4)
_cell_angle_gamma 87.843(3)
_cell_formula_units_Z 4
_cell_length_a 9.6807(6)
_cell_length_b 9.9819(8)
_cell_length_c 18.2114(14)
_cell_measurement_reflns_used 5078
_cell_measurement_temperature 150(2)
_cell_measurement_theta_max 27.485
_cell_measurement_theta_min 1.018
_cell_measurement_wavelength 0.71073
_cell_volume 1754.0(2)
_computing_cell_refinement 'HKL Scalepack (Otwinowski & Minor 1997)'
_computing_data_collection 'Collect (Nonius BV, 1997-2000)'
_computing_data_reduction 'HKL Denzo and Scalepack (Otwinowski & Minor 1997)'
_computing_molecular_graphics 'Ortep-3 for Windows (Farrugia, 1997)'
_computing_publication_material 'WinGX publication routines (Farrugia, 1999)'
_computing_structure_refinement 'SHELXL-97 (Sheldrick, 1997)'
_computing_structure_solution 'SHELXS-97 (Sheldrick, 1990)'
_diffrn_ambient_temperature 150(2)
_diffrn_detector 'CCD plate'
_diffrn_measured_fraction_theta_full 0.899
_diffrn_measured_fraction_theta_max 0.899
_diffrn_measurement_device '95mm CCD camera on \k-goniostat'
_diffrn_measurement_device_type KappaCCD
_diffrn_measurement_method 'CCD rotation images, thick slices'
_diffrn_orient_matrix_type 'by Nonius Collect from scalepack cell'
_diffrn_orient_matrix_UB_11 0.158271E-1
_diffrn_orient_matrix_UB_12 0.718862E-1
_diffrn_orient_matrix_UB_13 0.363885E-1
_diffrn_orient_matrix_UB_21 0.94909E-1
_diffrn_orient_matrix_UB_22 0.118208E-1
_diffrn_orient_matrix_UB_23 -0.240146E-1
_diffrn_orient_matrix_UB_31 -0.38505E-1
_diffrn_orient_matrix_UB_32 0.688714E-1
_diffrn_orient_matrix_UB_33 -0.336144E-1
_diffrn_radiation_monochromator graphite
_diffrn_radiation_probe x-ray
_diffrn_radiation_type MoK\a
_diffrn_radiation_wavelength 0.71073
_diffrn_reflns_av_R_equivalents 0.0394
_diffrn_reflns_av_unetI/netI 0.0674
_diffrn_reflns_limit_h_max 12
_diffrn_reflns_limit_h_min -12
_diffrn_reflns_limit_k_max 11
_diffrn_reflns_limit_k_min -12
_diffrn_reflns_limit_l_max 22
_diffrn_reflns_limit_l_min -23
_diffrn_reflns_number 10924
_diffrn_reflns_theta_full 27.45
_diffrn_reflns_theta_max 27.45
_diffrn_reflns_theta_min 2.11
_diffrn_source 'Enraf Nonius FR590'
_exptl_absorpt_coefficient_mu 1.483
_exptl_absorpt_correction_T_max 0.8658
_exptl_absorpt_correction_T_min 0.7558
_exptl_absorpt_correction_type none
_exptl_crystal_colour colourless
_exptl_crystal_density_diffrn 1.632
_exptl_crystal_density_method 'not measured'
_exptl_crystal_description prism
_exptl_crystal_F_000 848
_exptl_crystal_size_max 0.2
_exptl_crystal_size_mid 0.1
_exptl_crystal_size_min 0.1
_refine_diff_density_max 6.496
_refine_diff_density_min -1.879
_refine_diff_density_rms 0.214
_refine_ls_extinction_method none
_refine_ls_goodness_of_fit_ref 1.032
_refine_ls_hydrogen_treatment mixed
_refine_ls_matrix_type full
_refine_ls_number_parameters 422
_refine_ls_number_reflns 7203
_refine_ls_number_restraints 0
_refine_ls_restrained_S_all 1.032
_refine_ls_R_factor_all 0.1099
_refine_ls_R_factor_gt 0.087
_refine_ls_shift/su_max 0.001
_refine_ls_shift/su_mean 0
_refine_ls_structure_factor_coef Fsqd
_refine_ls_weighting_details 'calc w=1/[\s^2^(Fo^2^)+(0.1423P)^2^+12.9456P] where P=(Fo^2^+2Fc^2^)/3'
_refine_ls_weighting_scheme calc
_refine_ls_wR_factor_gt 0.2216
_refine_ls_wR_factor_ref 0.246
_reflns_number_gt 5453
_reflns_number_total 7203
_reflns_threshold_expression >2sigma(I)
_cod_data_source_file ic025593o_s1_2.cif
_cod_data_source_block ph3snpfv
_cod_original_formula_sum 'C20 H15 F3 Sn1'
_cod_database_code 4318454

loop_
_symmetry_equiv_pos_as_xyz
'x, y, z'
'-x, -y, -z'

loop_
_atom_site_label
_atom_site_type_symbol
_atom_site_fract_x
_atom_site_fract_y
_atom_site_fract_z
_atom_site_U_iso_or_equiv
_atom_site_adp_type
_atom_site_occupancy
_atom_site_calc_flag
_atom_site_refinement_flags
_atom_site_disorder_assembly
_atom_site_disorder_group
Sn1 Sn 0.26101(5) 0.91022(5) 0.07665(2) 0.03664(13) Uani 1 d . . .
F3 F -0.0411(6) 0.7051(6) 0.2221(3) 0.0778(18) Uani 1 d . . .
F2 F 0.1566(7) 0.6395(6) 0.1666(4) 0.090(2) Uani 1 d . . .
F1 F -0.0150(6) 0.9537(6) 0.1671(4) 0.087(2) Uani 1 d . . .
C1 C 0.0861(9) 0.8570(8) 0.1486(4) 0.0447(19) Uani 1 d . . .
C2 C 0.0654(10) 0.7433(10) 0.1763(5) 0.057(2) Uani 1 d . . .
C3 C 0.2877(8) 0.7743(7) -0.0134(4) 0.0384(16) Uani 1 d . . .
C4 C 0.4131(9) 0.7015(8) -0.0260(4) 0.0460(19) Uani 1 d . . .
H4 H 0.4838 0.7098 0.0072 0.055 Uiso 1 calc R . .
C5 C 0.4354(9) 0.6168(8) -0.0868(5) 0.049(2) Uani 1 d . . .
H5 H 0.5204 0.5665 -0.0946 0.059 Uiso 1 calc R . .
C6 C 0.3336(10) 0.6061(8) -0.1357(4) 0.050(2) Uani 1 d . . .
H6 H 0.3506 0.5525 -0.1788 0.06 Uiso 1 calc R . .
C7 C 0.2072(10) 0.6736(9) -0.1219(4) 0.055(2) Uani 1 d . . .
H7 H 0.1354 0.6617 -0.154 0.066 Uiso 1 calc R . .
C8 C 0.1843(9) 0.7584(8) -0.0617(4) 0.0423(18) Uani 1 d . . .
H8 H 0.0977 0.8059 -0.0533 0.051 Uiso 1 calc R . .
C9 C 0.2164(7) 1.1111(7) 0.0476(4) 0.0366(16) Uani 1 d . . .
C10 C 0.1882(8) 1.2104(9) 0.1029(4) 0.048(2) Uani 1 d . . .
H10 H 0.1829 1.1847 0.1532 0.057 Uiso 1 calc R . .
C11 C 0.1686(9) 1.3422(8) 0.0851(5) 0.051(2) Uani 1 d . . .
H11 H 0.1538 1.4071 0.1233 0.062 Uiso 1 calc R . .
C12 C 0.1698(9) 1.3824(9) 0.0136(5) 0.052(2) Uani 1 d . . .
H12 H 0.1528 1.4741 0.002 0.062 Uiso 1 calc R . .
C13 C 0.1960(9) 1.2887(9) -0.0415(5) 0.052(2) Uani 1 d . . .
H13 H 0.1993 1.3169 -0.0914 0.062 Uiso 1 calc R . .
C14 C 0.2177(8) 1.1545(8) -0.0258(4) 0.0434(18) Uani 1 d . . .
H14 H 0.2334 1.0913 -0.0649 0.052 Uiso 1 calc R . .
C15 C 0.4351(7) 0.9021(7) 0.1413(4) 0.0362(16) Uani 1 d . . .
C16 C 0.5046(8) 1.0178(8) 0.1530(4) 0.0384(16) Uani 1 d . . .
H16 H 0.4744 1.0998 0.1318 0.046 Uiso 1 calc R . .
C17 C 0.6180(8) 1.0150(8) 0.1953(4) 0.0438(18) Uani 1 d . . .
H17 H 0.6647 1.0953 0.2031 0.053 Uiso 1 calc R . .
C18 C 0.6633(9) 0.8975(9) 0.2260(4) 0.048(2) Uani 1 d . . .
H18 H 0.7415 0.8968 0.2547 0.057 Uiso 1 calc R . .
C19 C 0.5961(8) 0.7803(9) 0.2155(4) 0.0460(19) Uani 1 d . . .
H19 H 0.627 0.6987 0.2369 0.055 Uiso 1 calc R . .
C20 C 0.48111(5) 0.78417(5) 0.17257(3) 0.0408(17) Uani 1 d . . .
H20 H 0.4341 0.7041 0.1649 0.049 Uiso 1 calc R . .
Sn2 Sn 0.73746(5) 0.39530(5) 0.42061(3) 0.03833(13) Uani 1 d R . .
F13A F 1.01162(5) 0.42986(5) 0.33209(3) 0.086(4) Uani 0.539(9) d PR . .
F23 F 1.06070(5) 0.17461(5) 0.28309(3) 0.0835(19) Uani 1 d R . .
F22A F 0.85437(5) 0.11672(5) 0.33641(3) 0.099(5) Uani 0.539(9) d PR . .
F13B F 0.95595(5) 0.41733(5) 0.29149(3) 0.067(4) Uani 0.461(9) d PR A 2
F22B F 0.93709(5) 0.10884(5) 0.38049(3) 0.073(4) Uani 0.461(9) d PR A 2
C21 C 0.91210(5) 0.32988(5) 0.34499(3) 0.050(2) Uani 1 d R A .
C22 C 0.95254(5) 0.21511(5) 0.32965(3) 0.067(3) Uani 1 d R A .
C23 C 0.71499(5) 0.26182(5) 0.51150(3) 0.0385(16) Uani 1 d R . .
C24 C 0.81854(5) 0.24392(5) 0.55968(3) 0.0458(19) Uani 1 d R . .
H24 H 0.9036 0.2874 0.55 0.055 Uiso 1 calc R . .
C25 C 0.8010(10) 0.1646(9) 0.6213(4) 0.053(2) Uani 1 d . . .
H25 H 0.8731 0.1535 0.6538 0.063 Uiso 1 calc R . .
C26 C 0.6754(11) 0.1002(8) 0.6355(4) 0.053(2) Uani 1 d . . .
H26 H 0.6607 0.0473 0.6785 0.063 Uiso 1 calc R . .
C27 C 0.5726(9) 0.1144(9) 0.5860(5) 0.053(2) Uani 1 d . . .
H27 H 0.4893 0.0675 0.5943 0.064 Uiso 1 calc R . .
C28 C 0.5904(9) 0.1959(8) 0.5251(4) 0.0463(19) Uani 1 d . . .
H28 H 0.5186 0.2072 0.4924 0.056 Uiso 1 calc R . .
C29 C 0.5621(8) 0.3967(8) 0.3572(4) 0.0373(16) Uani 1 d . . .
C30 C 0.4896(8) 0.5177(8) 0.3442(4) 0.0399(17) Uani 1 d . . .
H30 H 0.5198 0.5988 0.3639 0.048 Uiso 1 calc R . .
C31 C 0.3726(8) 0.5205(8) 0.3023(4) 0.0414(17) Uani 1 d . . .
H31 H 0.3238 0.6029 0.2938 0.05 Uiso 1 calc R . .
C32 C 0.3300(8) 0.4029(9) 0.2739(4) 0.0457(19) Uani 1 d . . .
H32 H 0.25 0.4042 0.2465 0.055 Uiso 1 calc R . .
C33 C 0.4005(9) 0.2841(9) 0.2842(4) 0.0471(19) Uani 1 d . . .
H33 H 0.3713 0.2043 0.2625 0.057 Uiso 1 calc R . .
C34 C 0.5157(8) 0.2793(8) 0.3267(4) 0.0407(17) Uani 1 d . . .
H34 H 0.5626 0.1959 0.3349 0.049 Uiso 1 calc R . .
C35 C 0.7788(8) 0.5934(7) 0.4500(4) 0.0401(17) Uani 1 d . . .
C36 C 0.8043(8) 0.6912(8) 0.3946(4) 0.0430(18) Uani 1 d . . .
H36 H 0.8091 0.6641 0.3445 0.052 Uiso 1 calc R . .
C37 C 0.8218(9) 0.8203(9) 0.4105(4) 0.050(2) Uani 1 d . . .
H37 H 0.8378 0.883 0.3719 0.06 Uiso 1 calc R . .
C38 C 0.8165(9) 0.8627(9) 0.4844(5) 0.051(2) Uani 1 d . . .
H38 H 0.8288 0.954 0.4964 0.061 Uiso 1 calc R . .
C39 C 0.7931(9) 0.7695(9) 0.5388(5) 0.050(2) Uani 1 d . . .
H39 H 0.7892 0.7973 0.5888 0.06 Uiso 1 calc R . .
C40 C 0.7755(8) 0.6387(9) 0.5231(4) 0.0446(19) Uani 1 d . . .
H40 H 0.7606 0.5767 0.5622 0.053 Uiso 1 calc R . .

loop_
_atom_site_aniso_label
_atom_site_aniso_U_11
_atom_site_aniso_U_22
_atom_site_aniso_U_33
_atom_site_aniso_U_23
_atom_site_aniso_U_13
_atom_site_aniso_U_12
Sn1 0.0391(3) 0.0424(3) 0.0283(2) -0.00064(19) -0.00199(19) -0.0010(2)
F3 0.072(4) 0.089(4) 0.070(4) 0.024(3) 0.018(3) -0.013(3)
F2 0.086(4) 0.058(3) 0.122(5) 0.027(3) 0.025(4) 0.006(3)
F1 0.066(3) 0.067(4) 0.121(5) 0.002(3) 0.041(4) 0.006(3)
C1 0.055(4) 0.044(4) 0.035(4) -0.002(3) -0.005(3) 0.000(3)
C2 0.057(5) 0.061(5) 0.051(5) 0.001(4) 0.014(4) 0.001(4)
C3 0.045(4) 0.039(4) 0.031(3) 0.006(3) 0.001(3) -0.005(3)
C4 0.049(4) 0.045(4) 0.042(4) -0.002(3) 0.006(3) 0.004(3)
C5 0.057(5) 0.044(4) 0.045(4) -0.004(3) 0.012(4) -0.002(3)
C6 0.069(5) 0.047(4) 0.034(4) -0.004(3) 0.009(4) -0.005(4)
C7 0.072(6) 0.067(5) 0.026(3) -0.009(3) -0.004(4) -0.010(4)
C8 0.053(4) 0.040(4) 0.033(3) -0.002(3) 0.000(3) -0.001(3)
C9 0.041(4) 0.042(4) 0.027(3) 0.003(3) -0.007(3) 0.000(3)
C10 0.040(4) 0.072(5) 0.031(4) -0.001(3) 0.004(3) -0.001(4)
C11 0.065(5) 0.040(4) 0.049(4) -0.007(3) -0.013(4) 0.006(4)
C12 0.051(4) 0.045(4) 0.059(5) 0.010(4) -0.004(4) 0.000(3)
C13 0.053(4) 0.065(5) 0.036(4) 0.011(4) 0.003(3) 0.004(4)
C14 0.045(4) 0.053(5) 0.031(3) -0.002(3) 0.001(3) 0.003(3)
C15 0.038(3) 0.044(4) 0.026(3) -0.004(3) 0.000(3) 0.003(3)
C16 0.045(4) 0.044(4) 0.026(3) 0.002(3) 0.002(3) -0.002(3)
C17 0.047(4) 0.048(4) 0.036(4) -0.003(3) 0.001(3) -0.010(3)
C18 0.045(4) 0.069(5) 0.029(3) 0.001(3) -0.003(3) 0.002(4)
C19 0.049(4) 0.056(5) 0.033(4) 0.009(3) -0.006(3) 0.000(3)
C20 0.046(4) 0.044(4) 0.032(3) 0.001(3) -0.006(3) -0.002(3)
Sn2 0.0392(3) 0.0462(3) 0.0297(2) 0.0007(2) -0.00205(19) -0.0031(2)
F13A 0.066(7) 0.076(7) 0.112(10) -0.002(7) 0.025(7) -0.015(6)
F23 0.085(4) 0.095(4) 0.066(3) -0.025(3) 0.027(3) -0.002(3)
F22A 0.100(9) 0.078(8) 0.113(10) -0.018(7) 0.041(8) -0.013(7)
F13B 0.061(7) 0.081(8) 0.054(7) 0.021(6) 0.023(6) 0.006(6)
F22B 0.096(9) 0.033(6) 0.084(9) 0.007(5) 0.029(7) -0.001(6)
C21 0.034(4) 0.069(5) 0.047(4) 0.012(4) -0.002(3) -0.002(3)
C22 0.078(6) 0.060(6) 0.060(5) -0.016(4) 0.022(5) -0.013(5)
C23 0.046(4) 0.037(4) 0.033(3) 0.001(3) -0.005(3) 0.000(3)
C24 0.055(4) 0.054(5) 0.028(3) -0.005(3) 0.000(3) -0.004(4)
C25 0.066(5) 0.058(5) 0.035(4) -0.001(3) -0.009(4) 0.005(4)
C26 0.085(6) 0.046(4) 0.025(3) 0.003(3) 0.007(4) 0.001(4)
C27 0.050(4) 0.060(5) 0.049(5) -0.002(4) 0.011(4) -0.006(4)
C28 0.047(4) 0.049(4) 0.043(4) 0.005(3) -0.003(3) -0.001(3)
C29 0.043(4) 0.046(4) 0.022(3) -0.001(3) 0.006(3) -0.001(3)
C30 0.046(4) 0.044(4) 0.029(3) -0.001(3) 0.000(3) -0.001(3)
C31 0.045(4) 0.044(4) 0.035(4) 0.001(3) 0.000(3) 0.002(3)
C32 0.044(4) 0.066(5) 0.026(3) 0.001(3) -0.001(3) -0.001(4)
C33 0.051(4) 0.058(5) 0.033(4) -0.006(3) -0.006(3) -0.013(4)
C34 0.052(4) 0.041(4) 0.029(3) 0.001(3) -0.002(3) 0.002(3)
C35 0.043(4) 0.039(4) 0.037(4) 0.002(3) 0.005(3) 0.002(3)
C36 0.054(4) 0.055(5) 0.021(3) 0.008(3) -0.004(3) -0.005(3)
C37 0.064(5) 0.052(5) 0.034(4) 0.005(3) -0.003(4) -0.004(4)
C38 0.045(4) 0.049(5) 0.060(5) 0.002(4) -0.009(4) -0.001(3)
C39 0.047(4) 0.060(5) 0.041(4) 0.001(4) 0.002(3) 0.000(4)
C40 0.048(4) 0.061(5) 0.025(3) 0.006(3) 0.001(3) -0.007(3)

loop_
_atom_type_symbol
_atom_type_description
_atom_type_scat_dispersion_real
_atom_type_scat_dispersion_imag
_atom_type_scat_source
C C 0.0033 0.0016 'International Tables Vol C Tables 4.2.6.8 and 6.1.1.4'
H H 0 0 'International Tables Vol C Tables 4.2.6.8 and 6.1.1.4'
F F 0.0171 0.0103 'International Tables Vol C Tables 4.2.6.8 and 6.1.1.4'
Sn Sn -0.6537 1.4246 'International Tables Vol C Tables 4.2.6.8 and 6.1.1.4'

loop_
_geom_angle_atom_site_label_1
_geom_angle_atom_site_label_2
_geom_angle_atom_site_label_3
_geom_angle
_geom_angle_site_symmetry_1
_geom_angle_site_symmetry_3
_geom_angle_publ_flag
C9 Sn1 C3 114.8(3) . . ?
C9 Sn1 C15 109.4(3) . . ?
C3 Sn1 C15 111.4(3) . . ?
C9 Sn1 C1 104.4(3) . . ?
C3 Sn1 C1 110.0(3) . . ?
C15 Sn1 C1 106.3(3) . . ?
C2 C1 F1 115.2(8) . . ?
C2 C1 Sn1 126.3(7) . . ?
F1 C1 Sn1 118.5(5) . . ?
C1 C2 F2 122.8(8) . . ?
C1 C2 F3 128.7(9) . . ?
F2 C2 F3 108.4(8) . . ?
C8 C3 C4 118.9(7) . . ?
C8 C3 Sn1 121.6(5) . . ?
C4 C3 Sn1 119.5(6) . . ?
C5 C4 C3 120.5(8) . . ?
C6 C5 C4 119.9(8) . . ?
C7 C6 C5 119.8(7) . . ?
C6 C7 C8 120.6(8) . . ?
C7 C8 C3 120.3(8) . . ?
C14 C9 C10 116.8(7) . . ?
C14 C9 Sn1 122.8(5) . . ?
C10 C9 Sn1 120.3(5) . . ?
C11 C10 C9 121.1(7) . . ?
C12 C11 C10 121.3(8) . . ?
C11 C12 C13 119.2(8) . . ?
C12 C13 C14 121.4(8) . . ?
C13 C14 C9 120.2(7) . . ?
C20 C15 C16 118.6(6) . . ?
C20 C15 Sn1 121.9(4) . . ?
C16 C15 Sn1 119.5(5) . . ?
C15 C16 C17 120.5(7) . . ?
C18 C17 C16 120.5(7) . . ?
C17 C18 C19 120.4(8) . . ?
C18 C19 C20 118.6(7) . . ?
C15 C20 C19 121.3(5) . . ?
C35 Sn2 C29 109.5(3) . . ?
C35 Sn2 C23 114.1(2) . . ?
C29 Sn2 C23 111.55(19) . . ?
C35 Sn2 C21 105.2(2) . . ?
C29 Sn2 C21 105.28(18) . . ?
C23 Sn2 C21 110.6 . . ?
F13B F13A C21 66.7 . . ?
F22B F22A C22 66.2 . . ?
F13A F13B C21 73.2 . . ?
F22A F22B C22 64.3 . . ?
C22 C21 F13B 111.2 . . ?
C22 C21 F13A 115.7 . . ?
F13B C21 F13A 40.1 . . ?
C22 C21 Sn2 127.9 . . ?
F13B C21 Sn2 117.5 . . ?
F13A C21 Sn2 113.1 . . ?
C21 C22 F23 127.9 . . ?
C21 C22 F22A 116.8 . . ?
F23 C22 F22A 110.6 . . ?
C21 C22 F22B 122.1 . . ?
F23 C22 F22B 104.4 . . ?
F22A C22 F22B 49.5 . . ?
C24 C23 C28 119.3(3) . . ?
C24 C23 Sn2 121.2 . . ?
C28 C23 Sn2 119.4(3) . . ?
C25 C24 C23 121.5(4) . . ?
C24 C25 C26 119.2(7) . . ?
C27 C26 C25 119.6(8) . . ?
C28 C27 C26 120.7(8) . . ?
C27 C28 C23 119.7(7) . . ?
C34 C29 C30 118.1(7) . . ?
C34 C29 Sn2 121.9(6) . . ?
C30 C29 Sn2 120.1(5) . . ?
C29 C30 C31 120.9(7) . . ?
C32 C31 C30 119.1(7) . . ?
C33 C32 C31 121.2(8) . . ?
C32 C33 C34 120.3(7) . . ?
C29 C34 C33 120.4(7) . . ?
C40 C35 C36 116.3(7) . . ?
C40 C35 Sn2 123.5(6) . . ?
C36 C35 Sn2 120.1(5) . . ?
C37 C36 C35 122.4(7) . . ?
C36 C37 C38 119.9(7) . . ?
C39 C38 C37 118.5(8) . . ?
C40 C39 C38 121.8(8) . . ?
C39 C40 C35 121.0(7) . . ?

loop_
_geom_bond_atom_site_label_1
_geom_bond_atom_site_label_2
_geom_bond_distance
_geom_bond_site_symmetry_2
_geom_bond_publ_flag
Sn1 C9 2.111(7) . ?
Sn1 C3 2.123(7) . ?
Sn1 C15 2.123(7) . ?
Sn1 C1 2.149(8) . ?
F3 C2 1.345(10) . ?
F2 C2 1.339(11) . ?
F1 C1 1.373(10) . ?
C1 C2 1.259(12) . ?
C3 C8 1.392(11) . ?
C3 C4 1.396(11) . ?
C4 C5 1.392(11) . ?
C5 C6 1.382(13) . ?
C6 C7 1.381(13) . ?
C7 C8 1.386(11) . ?
C9 C14 1.405(10) . ?
C9 C10 1.419(11) . ?
C10 C11 1.365(12) . ?
C11 C12 1.361(12) . ?
C12 C13 1.376(12) . ?
C13 C14 1.381(12) . ?
C15 C20 1.381(7) . ?
C15 C16 1.382(10) . ?
C16 C17 1.385(11) . ?
C17 C18 1.370(12) . ?
C18 C19 1.380(12) . ?
C19 C20 1.405(8) . ?
Sn2 C35 2.109(8) . ?
Sn2 C29 2.120(7) . ?
Sn2 C23 2.129(4) . ?
Sn2 C21 2.182(7) . ?
F13A F13B 0.956(5) . ?
F13A C21 1.421(1) . ?
F23 C22 1.348(9) . ?
F22A F22B 1.174(4) . ?
F22A C22 1.391(6) . ?
F13B C21 1.364(1) . ?
F22B C22 1.413(4) . ?
C21 C22 1.222(3) . ?
C23 C24 1.385(4) . ?
C23 C28 1.402(8) . ?
C24 C25 1.378(8) . ?
C25 C26 1.404(13) . ?
C26 C27 1.393(13) . ?
C27 C28 1.381(12) . ?
C29 C34 1.399(11) . ?
C29 C30 1.402(11) . ?
C30 C31 1.410(11) . ?
C31 C32 1.372(12) . ?
C32 C33 1.366(12) . ?
C33 C34 1.402(11) . ?
C35 C40 1.402(10) . ?
C35 C36 1.419(11) . ?
C36 C37 1.340(12) . ?
C37 C38 1.409(12) . ?
C38 C39 1.372(12) . ?
C39 C40 1.356(12) . ?

loop_
_geom_torsion_atom_site_label_1
_geom_torsion_atom_site_label_2
_geom_torsion_atom_site_label_3
_geom_torsion_atom_site_label_4
_geom_torsion
_geom_torsion_site_symmetry_1
_geom_torsion_site_symmetry_2
_geom_torsion_site_symmetry_3
_geom_torsion_site_symmetry_4
_geom_torsion_publ_flag
C9 Sn1 C1 C2 176.1(8) . . . . ?
C3 Sn1 C1 C2 52.5(9) . . . . ?
C15 Sn1 C1 C2 -68.3(9) . . . . ?
C9 Sn1 C1 F1 -3.6(7) . . . . ?
C3 Sn1 C1 F1 -127.3(6) . . . . ?
C15 Sn1 C1 F1 112.0(6) . . . . ?
F1 C1 C2 F2 -176.9(9) . . . . ?
Sn1 C1 C2 F2 3.3(14) . . . . ?
F1 C1 C2 F3 -1.0(15) . . . . ?
Sn1 C1 C2 F3 179.2(7) . . . . ?
C9 Sn1 C3 C8 -57.6(7) . . . . ?
C15 Sn1 C3 C8 177.4(6) . . . . ?
C1 Sn1 C3 C8 59.8(7) . . . . ?
C9 Sn1 C3 C4 120.6(6) . . . . ?
C15 Sn1 C3 C4 -4.4(7) . . . . ?
C1 Sn1 C3 C4 -122.0(6) . . . . ?
C8 C3 C4 C5 1.5(11) . . . . ?
Sn1 C3 C4 C5 -176.8(6) . . . . ?
C3 C4 C5 C6 1.0(12) . . . . ?
C4 C5 C6 C7 -3.7(13) . . . . ?
C5 C6 C7 C8 3.9(13) . . . . ?
C6 C7 C8 C3 -1.4(13) . . . . ?
C4 C3 C8 C7 -1.3(11) . . . . ?
Sn1 C3 C8 C7 177.0(6) . . . . ?
C3 Sn1 C9 C14 -6.0(7) . . . . ?
C15 Sn1 C9 C14 120.1(6) . . . . ?
C1 Sn1 C9 C14 -126.5(6) . . . . ?
C3 Sn1 C9 C10 176.3(6) . . . . ?
C15 Sn1 C9 C10 -57.6(6) . . . . ?
C1 Sn1 C9 C10 55.8(6) . . . . ?
C14 C9 C10 C11 -2.4(12) . . . . ?
Sn1 C9 C10 C11 175.4(6) . . . . ?
C9 C10 C11 C12 2.7(13) . . . . ?
C10 C11 C12 C13 -2.2(14) . . . . ?
C11 C12 C13 C14 1.6(14) . . . . ?
C12 C13 C14 C9 -1.5(13) . . . . ?
C10 C9 C14 C13 1.8(11) . . . . ?
Sn1 C9 C14 C13 -176.0(6) . . . . ?
C9 Sn1 C15 C20 175.2(4) . . . . ?
C3 Sn1 C15 C20 -56.8(5) . . . . ?
C1 Sn1 C15 C20 63.0(5) . . . . ?
C9 Sn1 C15 C16 -4.5(6) . . . . ?
C3 Sn1 C15 C16 123.5(5) . . . . ?
C1 Sn1 C15 C16 -116.7(6) . . . . ?
C20 C15 C16 C17 -0.1(10) . . . . ?
Sn1 C15 C16 C17 179.6(5) . . . . ?
C15 C16 C17 C18 0.3(11) . . . . ?
C16 C17 C18 C19 -0.4(12) . . . . ?
C17 C18 C19 C20 0.3(11) . . . . ?
C16 C15 C20 C19 0.0(8) . . . . ?
Sn1 C15 C20 C19 -179.7(4) . . . . ?
C18 C19 C20 C15 -0.1(9) . . . . ?
F13A F13B C21 C22 -105.1(6) . . . . ?
F13A F13B C21 Sn2 93.9(6) . . . . ?
F13B F13A C21 C22 93(1) . . . . ?
F13B F13A C21 Sn2 -105.8(6) . . . . ?
C35 Sn2 C21 C22 158.3(2) . . . . ?
C29 Sn2 C21 C22 -86.0(2) . . . . ?
C23 Sn2 C21 C22 34.6(2) . . . . ?
C35 Sn2 C21 F13B -44.5(2) . . . . ?
C29 Sn2 C21 F13B 71.2(2) . . . . ?
C23 Sn2 C21 F13B -168.1(2) . . . . ?
C35 Sn2 C21 F13A -0.1(2) . . . . ?
C29 Sn2 C21 F13A 115.6(2) . . . . ?
C23 Sn2 C21 F13A -123.8(2) . . . . ?
F13B C21 C22 F23 21.8(6) . . . . ?
F13A C21 C22 F23 -21.9(6) . . . . ?
Sn2 C21 C22 F23 -179.8(6) . . . . ?
F13B C21 C22 F22A -131.6(6) . . . . ?
F13A C21 C22 F22A -175.2(6) . . . . ?
Sn2 C21 C22 F22A 26.9(6) . . . . ?
F13B C21 C22 F22B 171.2(6) . . . . ?
F13A C21 C22 F22B 127.6(6) . . . . ?
Sn2 C21 C22 F22B -30.3(6) . . . . ?
F22B F22A C22 C21 -110.6(6) . . . . ?
F22B F22A C22 F23 91.6(6) . . . . ?
F22A F22B C22 C21 99.5(6) . . . . ?
F22A F22B C22 F23 -105(1) . . . . ?
C35 Sn2 C23 C24 -56.1(2) . . . . ?
C29 Sn2 C23 C24 179.1(2) . . . . ?
C21 Sn2 C23 C24 62.3(2) . . . . ?
C35 Sn2 C23 C28 120.7(4) . . . . ?
C29 Sn2 C23 C28 -4.1(4) . . . . ?
C21 Sn2 C23 C28 -121.0(4) . . . . ?
C28 C23 C24 C25 -1.1(6) . . . . ?
Sn2 C23 C24 C25 175.7(4) . . . . ?
C23 C24 C25 C26 0.1(9) . . . . ?
C24 C25 C26 C27 1.9(12) . . . . ?
C25 C26 C27 C28 -3.0(13) . . . . ?
C26 C27 C28 C23 2.0(12) . . . . ?
C24 C23 C28 C27 0.1(9) . . . . ?
Sn2 C23 C28 C27 -176.8(6) . . . . ?
C35 Sn2 C29 C34 176.4(5) . . . . ?
C23 Sn2 C29 C34 -56.3(6) . . . . ?
C21 Sn2 C29 C34 63.7(6) . . . . ?
C35 Sn2 C29 C30 -3.0(6) . . . . ?
C23 Sn2 C29 C30 124.3(5) . . . . ?
C21 Sn2 C29 C30 -115.7(5) . . . . ?
C34 C29 C30 C31 0.7(10) . . . . ?
Sn2 C29 C30 C31 -179.9(5) . . . . ?
C29 C30 C31 C32 -0.2(11) . . . . ?
C30 C31 C32 C33 -1.4(11) . . . . ?
C31 C32 C33 C34 2.4(12) . . . . ?
C30 C29 C34 C33 0.3(10) . . . . ?
Sn2 C29 C34 C33 -179.1(5) . . . . ?
C32 C33 C34 C29 -1.8(11) . . . . ?
C29 Sn2 C35 C40 118.5(7) . . . . ?
C23 Sn2 C35 C40 -7.4(7) . . . . ?
C21 Sn2 C35 C40 -128.8(6) . . . . ?
C29 Sn2 C35 C36 -57.8(7) . . . . ?
C23 Sn2 C35 C36 176.3(5) . . . . ?
C21 Sn2 C35 C36 54.9(6) . . . . ?
C40 C35 C36 C37 -1.2(12) . . . . ?
Sn2 C35 C36 C37 175.4(7) . . . . ?
C35 C36 C37 C38 0.6(13) . . . . ?
C36 C37 C38 C39 0.0(13) . . . . ?
C37 C38 C39 C40 0.1(13) . . . . ?
C38 C39 C40 C35 -0.7(13) . . . . ?
C36 C35 C40 C39 1.2(12) . . . . ?
Sn2 C35 C40 C39 -175.2(6) . . . . ?
